data_1504779
loop_
_publ_author_name
'Suzuki, Yoshitake'
'Okamoto, Toshihiro'
'Wakamiya, Atsushi'
'Yamaguchi, Shigehiro'

_publ_section_title
;
 Electronic modulation of fused oligothiophenes by chemical oxidation.
;
_journal_issue 16
_journal_name_full 'Organic letters'
_journal_page_first 3393
_journal_page_last 3396
_journal_paper_doi 10.1021/ol801136k
_journal_volume 10
_journal_year 2008
_chemical_formula_sum 'C30 H44 O4 S5 Si2'
_chemical_formula_weight 685.13
_chemical_name_common TD2TD
_chemical_name_systematic
; 
 ? 
;
_space_group_IT_number 4
_symmetry_cell_setting monoclinic
_symmetry_space_group_name_Hall 'P 2yb'
_symmetry_space_group_name_H-M 'P 1 21 1'
_atom_sites_solution_hydrogens geom
_atom_sites_solution_primary direct
_atom_sites_solution_secondary difmap
_audit_creation_method SHELXL-97
_cell_angle_alpha 90.00
_cell_angle_beta 100.0710(16)
_cell_angle_gamma 90.00
_cell_formula_units_Z 2
_cell_length_a 7.074(2)
_cell_length_b 13.714(4)
_cell_length_c 17.962(5)
_cell_measurement_reflns_used 2054
_cell_measurement_temperature 173(2)
_cell_measurement_theta_max 27.4835
_cell_measurement_theta_min 3.1879
_cell_volume 1715.7(8)
_computing_molecular_graphics 'ORTEP 3 for windows'
_computing_structure_refinement 'SHELXL-97 (Sheldrick, 1997)'
_computing_structure_solution 'SHELXS-97 (Sheldrick, 1990)'
_diffrn_ambient_temperature 173(2)
_diffrn_measured_fraction_theta_full 0.997
_diffrn_measured_fraction_theta_max 0.997
_diffrn_measurement_device_type
;
Saturn70 CCD (4x4 bin mode) with MicroMax-007
;
_diffrn_radiation_monochromator graphite
_diffrn_radiation_source 'fine-focus sealed tube'
_diffrn_radiation_type MoK\a
_diffrn_radiation_wavelength 0.71070
_diffrn_reflns_av_R_equivalents 0.0850
_diffrn_reflns_av_sigmaI/netI 0.1358
_diffrn_reflns_limit_h_max 8
_diffrn_reflns_limit_h_min -8
_diffrn_reflns_limit_k_max 16
_diffrn_reflns_limit_k_min -12
_diffrn_reflns_limit_l_max 18
_diffrn_reflns_limit_l_min -21
_diffrn_reflns_number 12209
_diffrn_reflns_theta_full 25.50
_diffrn_reflns_theta_max 25.50
_diffrn_reflns_theta_min 3.19
_exptl_absorpt_coefficient_mu 0.441
_exptl_absorpt_correction_T_max 0.9783
_exptl_absorpt_correction_T_min 0.9572
_exptl_absorpt_correction_type multi-scan
_exptl_absorpt_process_details 'Jacobson, R. (1998) Private communication'
_exptl_crystal_colour yellow
_exptl_crystal_density_diffrn 1.326
_exptl_crystal_density_method 'not measured'
_exptl_crystal_description block
_exptl_crystal_F_000 728
_exptl_crystal_size_max 0.10
_exptl_crystal_size_mid 0.05
_exptl_crystal_size_min 0.05
_refine_diff_density_max 0.477
_refine_diff_density_min -0.378
_refine_diff_density_rms 0.089
_refine_ls_abs_structure_details 'Flack H D (1983), Acta Cryst. A39, 876-881'
_refine_ls_abs_structure_Flack 0.00
_refine_ls_extinction_coef none
_refine_ls_extinction_method none
_refine_ls_goodness_of_fit_ref 1.039
_refine_ls_hydrogen_treatment none
_refine_ls_matrix_type full
_refine_ls_number_parameters 407
_refine_ls_number_reflns 5537
_refine_ls_number_restraints 1
_refine_ls_restrained_S_all 1.039
_refine_ls_R_factor_all 0.1091
_refine_ls_R_factor_gt 0.0696
_refine_ls_shift/su_max 0.000
_refine_ls_shift/su_mean 0.000
_refine_ls_structure_factor_coef Fsqd
_refine_ls_weighting_details 'calc w=1/[\s^2^(Fo^2^)+(0.0424P)^2^+0.4440P] where P=(Fo^2^+2Fc^2^)/3'
_refine_ls_weighting_scheme calc
_refine_ls_wR_factor_gt 0.1204
_refine_ls_wR_factor_ref 0.1427
_reflns_number_gt 3819
_reflns_number_total 5537
_reflns_threshold_expression >2sigma(I)
_cod_data_source_file ol801136k-file004.cif
_cod_data_source_block comp6
_cod_original_cell_volume 1715.9(9)
_cod_original_sg_symbol_H-M P21
_cod_database_code 1504779

loop_
_symmetry_equiv_pos_as_xyz
'x, y, z'
'-x, y+1/2, -z'

loop_
_atom_site_label
_atom_site_type_symbol
_atom_site_fract_x
_atom_site_fract_y
_atom_site_fract_z
_atom_site_U_iso_or_equiv
_atom_site_adp_type
_atom_site_occupancy
_atom_site_symmetry_multiplicity
_atom_site_calc_flag
_atom_site_refinement_flags
_atom_site_disorder_assembly
_atom_site_disorder_group
S1 S 0.5957(2) 0.35973(12) 0.37298(9) 0.0259(4) Uani 1 1 d . . .
C1 C 0.7730(10) 0.4469(5) 0.4009(4) 0.0233(16) Uani 1 1 d . . .
C2 C 0.9305(10) 0.4271(5) 0.3677(3) 0.0279(18) Uani 1 1 d . . .
H1 H 1.0422 0.4667 0.3739 0.034 Uiso 1 1 calc R . .
C3 C 0.9076(10) 0.3425(5) 0.3239(4) 0.0242(16) Uani 1 1 d . . .
C4 C 0.7359(10) 0.2964(5) 0.3218(3) 0.0244(16) Uani 1 1 d . . .
C5 C 0.7218(10) 0.2040(5) 0.2797(3) 0.0214(16) Uani 1 1 d . . .
C6 C 0.8828(10) 0.1815(5) 0.2522(4) 0.0241(17) Uani 1 1 d . . .
S2 S 1.0564(3) 0.27640(12) 0.27182(10) 0.0288(5) Uani 1 1 d . . .
S3 S 0.5519(3) 0.11237(13) 0.26326(11) 0.0285(4) Uani 1 1 d . . .
C7 C 0.7044(10) 0.0423(5) 0.2200(4) 0.0284(17) Uani 1 1 d . . .
C8 C 0.8788(11) 0.0894(5) 0.2178(4) 0.0312(19) Uani 1 1 d . . .
S4 S 1.0374(3) 0.01902(15) 0.17776(13) 0.0497(7) Uani 1 1 d . . .
C9 C 0.8709(12) -0.0738(6) 0.1611(4) 0.040(2) Uani 1 1 d . . .
C10 C 0.7033(12) -0.0522(5) 0.1852(4) 0.0346(19) Uani 1 1 d . . .
S5 S 0.5442(3) -0.15177(14) 0.16590(10) 0.0326(5) Uani 1 1 d . . .
C11 C 0.7073(10) -0.2211(5) 0.1210(4) 0.0312(18) Uani 1 1 d . A .
C12 C 0.8691(12) -0.1690(6) 0.1248(5) 0.043(2) Uani 1 1 d . . .
H2 H 0.9764 -0.1927 0.1050 0.051 Uiso 1 1 calc R . .
O1 O 1.0791(8) 0.3272(4) 0.2040(3) 0.0471(16) Uani 1 1 d . . .
O2 O 1.2278(7) 0.2390(4) 0.3194(3) 0.0357(13) Uani 1 1 d . . .
O3 O 0.3760(7) -0.1239(4) 0.1130(3) 0.0430(14) Uani 1 1 d . . .
O4 O 0.5131(9) -0.1994(4) 0.2342(3) 0.0468(15) Uani 1 1 d . . .
Si1 Si 0.7340(3) 0.54825(14) 0.46799(11) 0.0247(5) Uani 1 1 d . . .
C13 C 0.8970(10) 0.6493(5) 0.4495(3) 0.0266(16) Uani 1 1 d . . .
H3 H 1.0255 0.6181 0.4512 0.032 Uiso 1 1 calc R . .
C14 C 0.8494(12) 0.6983(6) 0.3707(4) 0.046(2) Uani 1 1 d . . .
H4 H 0.8333 0.6481 0.3313 0.069 Uiso 1 1 calc R . .
H5 H 0.9544 0.7421 0.3638 0.069 Uiso 1 1 calc R . .
H6 H 0.7302 0.7358 0.3673 0.069 Uiso 1 1 calc R . .
C15 C 0.9278(11) 0.7271(5) 0.5116(4) 0.037(2) Uani 1 1 d . . .
H7 H 0.9587 0.6955 0.5612 0.056 Uiso 1 1 calc R . .
H8 H 0.8104 0.7658 0.5092 0.056 Uiso 1 1 calc R . .
H9 H 1.0340 0.7699 0.5042 0.056 Uiso 1 1 calc R . .
C16 C 0.4729(10) 0.5778(5) 0.4532(4) 0.0308(18) Uani 1 1 d . . .
H10 H 0.4046 0.5173 0.4646 0.037 Uiso 1 1 calc R . .
C17 C 0.3842(11) 0.6089(6) 0.3719(4) 0.046(2) Uani 1 1 d . . .
H11 H 0.4062 0.5576 0.3364 0.070 Uiso 1 1 calc R . .
H12 H 0.4441 0.6696 0.3592 0.070 Uiso 1 1 calc R . .
H13 H 0.2458 0.6190 0.3686 0.070 Uiso 1 1 calc R . .
C18 C 0.4363(11) 0.6567(6) 0.5122(4) 0.049(2) Uani 1 1 d . . .
H14 H 0.4922 0.6349 0.5632 0.074 Uiso 1 1 calc R . .
H15 H 0.2978 0.6663 0.5089 0.074 Uiso 1 1 calc R . .
H16 H 0.4959 0.7184 0.5013 0.074 Uiso 1 1 calc R . .
C19 C 0.8121(11) 0.5044(5) 0.5682(4) 0.0339(19) Uani 1 1 d . . .
H17 H 0.7908 0.5598 0.6019 0.041 Uiso 1 1 calc R . .
C20 C 0.6950(12) 0.4185(6) 0.5897(4) 0.049(2) Uani 1 1 d . . .
H18 H 0.5582 0.4351 0.5792 0.073 Uiso 1 1 calc R . .
H19 H 0.7338 0.4044 0.6437 0.073 Uiso 1 1 calc R . .
H20 H 0.7180 0.3611 0.5601 0.073 Uiso 1 1 calc R . .
C21 C 1.0284(12) 0.4794(6) 0.5867(4) 0.045(2) Uani 1 1 d . . .
H21 H 1.1034 0.5348 0.5734 0.068 Uiso 1 1 calc R . .
H22 H 1.0543 0.4219 0.5577 0.068 Uiso 1 1 calc R . .
H23 H 1.0646 0.4657 0.6409 0.068 Uiso 1 1 calc R . .
Si2 Si 0.6628(3) -0.34543(15) 0.07645(11) 0.0293(5) Uani 1 1 d . . .
C22A C 0.4680(18) -0.4152(8) 0.1132(5) 0.049(3) Uani 0.743(7) 1 d P A 1
H24 H 0.3629 -0.3676 0.1168 0.058 Uiso 0.743(7) 1 calc PR A 1
C23A C 0.529(2) -0.4603(12) 0.1930(6) 0.087(5) Uani 0.743(7) 1 d P A 1
H25 H 0.5814 -0.4092 0.2288 0.131 Uiso 0.743(7) 1 calc PR A 1
H26 H 0.6264 -0.5105 0.1912 0.131 Uiso 0.743(7) 1 calc PR A 1
H27 H 0.4165 -0.4898 0.2093 0.131 Uiso 0.743(7) 1 calc PR A 1
C24A C 0.3794(18) -0.4960(8) 0.0568(6) 0.058(4) Uani 0.743(7) 1 d P A 1
H28 H 0.3394 -0.4674 0.0065 0.087 Uiso 0.743(7) 1 calc PR A 1
H29 H 0.2678 -0.5245 0.0742 0.087 Uiso 0.743(7) 1 calc PR A 1
H30 H 0.4754 -0.5468 0.0543 0.087 Uiso 0.743(7) 1 calc PR A 1
C25A C 0.9071(15) -0.4136(8) 0.0943(6) 0.042(3) Uani 0.743(7) 1 d P A 1
H31 H 0.9950 -0.3765 0.0667 0.051 Uiso 0.743(7) 1 calc PR A 1
C26A C 1.005(2) -0.4171(10) 0.1777(7) 0.063(4) Uani 0.743(7) 1 d P A 1
H32 H 1.0202 -0.3507 0.1979 0.094 Uiso 0.743(7) 1 calc PR A 1
H33 H 1.1317 -0.4477 0.1815 0.094 Uiso 0.743(7) 1 calc PR A 1
H34 H 0.9262 -0.4552 0.2068 0.094 Uiso 0.743(7) 1 calc PR A 1
C27A C 0.8837(19) -0.5181(8) 0.0578(8) 0.073(5) Uani 0.743(7) 1 d P A 1
H35 H 0.8201 -0.5128 0.0049 0.109 Uiso 0.743(7) 1 calc PR A 1
H36 H 0.8059 -0.5588 0.0856 0.109 Uiso 0.743(7) 1 calc PR A 1
H37 H 1.0105 -0.5479 0.0600 0.109 Uiso 0.743(7) 1 calc PR A 1
C28A C 0.5887(17) -0.3225(8) -0.0271(6) 0.044(3) Uani 0.743(7) 1 d P A 1
H38 H 0.5715 -0.3877 -0.0523 0.053 Uiso 0.743(7) 1 calc PR A 1
C29A C 0.742(2) -0.2680(10) -0.0617(8) 0.066(4) Uani 0.743(7) 1 d P A 1
H39 H 0.8606 -0.3067 -0.0548 0.099 Uiso 0.743(7) 1 calc PR A 1
H40 H 0.7685 -0.2048 -0.0365 0.099 Uiso 0.743(7) 1 calc PR A 1
H41 H 0.6961 -0.2577 -0.1158 0.099 Uiso 0.743(7) 1 calc PR A 1
C30A C 0.365(2) -0.2703(12) -0.0366(8) 0.054(5) Uani 0.743(7) 1 d P A 1
H42 H 0.2807 -0.3124 -0.0131 0.081 Uiso 0.743(7) 1 calc PR A 1
H43 H 0.3122 -0.2624 -0.0904 0.081 Uiso 0.743(7) 1 calc PR A 1
H44 H 0.3758 -0.2064 -0.0119 0.081 Uiso 0.743(7) 1 calc PR A 1
C25B C 0.711(4) -0.409(2) 0.1715(15) 0.033(7) Uiso 0.257(7) 1 d P A 2
H45 H 0.6466 -0.3705 0.2073 0.040 Uiso 0.257(7) 1 calc PR A 2
C26B C 0.916(5) -0.411(3) 0.2020(18) 0.034(9) Uiso 0.257(7) 1 d P A 2
H46 H 0.9663 -0.3447 0.2057 0.052 Uiso 0.257(7) 1 calc PR A 2
H47 H 0.9820 -0.4497 0.1684 0.052 Uiso 0.257(7) 1 calc PR A 2
H48 H 0.9361 -0.4412 0.2523 0.052 Uiso 0.257(7) 1 calc PR A 2
C27B C 0.623(4) -0.510(2) 0.1650(16) 0.029(7) Uiso 0.257(7) 1 d P A 2
H49 H 0.4860 -0.5048 0.1438 0.043 Uiso 0.257(7) 1 calc PR A 2
H50 H 0.6390 -0.5397 0.2153 0.043 Uiso 0.257(7) 1 calc PR A 2
H51 H 0.6871 -0.5499 0.1318 0.043 Uiso 0.257(7) 1 calc PR A 2
C22B C 0.417(3) -0.3454(18) 0.0278(12) 0.016(6) Uiso 0.257(7) 1 d P A 2
H52 H 0.3237 -0.3234 0.0602 0.019 Uiso 0.257(7) 1 calc PR A 2
C23B C 0.358(4) -0.445(2) -0.0152(16) 0.038(8) Uiso 0.257(7) 1 d P A 2
H53 H 0.3543 -0.4973 0.0219 0.057 Uiso 0.257(7) 1 calc PR A 2
H54 H 0.4521 -0.4616 -0.0472 0.057 Uiso 0.257(7) 1 calc PR A 2
H55 H 0.2307 -0.4383 -0.0467 0.057 Uiso 0.257(7) 1 calc PR A 2
C24B C 0.423(5) -0.266(3) -0.053(2) 0.017(9) Uiso 0.257(7) 1 d P A 2
H56 H 0.4547 -0.1997 -0.0358 0.025 Uiso 0.257(7) 1 calc PR A 2
H57 H 0.2976 -0.2670 -0.0865 0.025 Uiso 0.257(7) 1 calc PR A 2
H58 H 0.5213 -0.2900 -0.0814 0.025 Uiso 0.257(7) 1 calc PR A 2
C28B C 0.850(4) -0.358(2) 0.0197(14) 0.030(7) Uiso 0.257(7) 1 d P A 2
H59 H 0.9744 -0.3377 0.0508 0.036 Uiso 0.257(7) 1 calc PR A 2
C29B C 0.823(5) -0.303(2) -0.0590(19) 0.026(8) Uiso 0.257(7) 1 d P A 2
H60 H 0.8152 -0.2329 -0.0506 0.038 Uiso 0.257(7) 1 calc PR A 2
H61 H 0.7048 -0.3257 -0.0912 0.038 Uiso 0.257(7) 1 calc PR A 2
H62 H 0.9330 -0.3173 -0.0838 0.038 Uiso 0.257(7) 1 calc PR A 2
C30B C 0.864(4) -0.473(2) -0.0013(16) 0.030(7) Uiso 0.257(7) 1 d P A 2
H63 H 0.8818 -0.5116 0.0451 0.046 Uiso 0.257(7) 1 calc PR A 2
H64 H 0.9735 -0.4826 -0.0272 0.046 Uiso 0.257(7) 1 calc PR A 2
H65 H 0.7456 -0.4928 -0.0346 0.046 Uiso 0.257(7) 1 calc PR A 2

loop_
_atom_site_aniso_label
_atom_site_aniso_U_11
_atom_site_aniso_U_22
_atom_site_aniso_U_33
_atom_site_aniso_U_23
_atom_site_aniso_U_13
_atom_site_aniso_U_12
S1 0.0237(10) 0.0229(10) 0.0313(10) -0.0065(8) 0.0060(8) -0.0014(8)
C1 0.025(4) 0.019(4) 0.024(4) -0.001(3) 0.001(3) -0.002(3)
C2 0.028(4) 0.036(5) 0.018(4) -0.008(3) 0.001(3) 0.005(3)
C3 0.025(4) 0.023(4) 0.026(4) 0.001(3) 0.007(3) 0.003(3)
C4 0.028(4) 0.029(4) 0.015(4) 0.004(3) -0.001(3) 0.003(3)
C5 0.031(4) 0.016(4) 0.018(4) -0.005(3) 0.004(3) -0.006(3)
C6 0.020(4) 0.029(4) 0.022(4) -0.010(3) 0.000(3) -0.002(3)
S2 0.0333(11) 0.0227(11) 0.0321(11) -0.0077(8) 0.0105(9) -0.0019(8)
S3 0.0259(11) 0.0243(10) 0.0358(10) -0.0092(8) 0.0071(8) -0.0016(8)
C7 0.030(4) 0.025(4) 0.030(4) -0.010(3) 0.005(3) 0.000(4)
C8 0.037(5) 0.034(5) 0.025(4) -0.020(3) 0.011(3) 0.004(4)
S4 0.0306(13) 0.0439(14) 0.0783(16) -0.0385(12) 0.0198(12) -0.0110(10)
C9 0.035(5) 0.029(5) 0.056(5) -0.025(4) 0.009(4) -0.007(4)
C10 0.041(5) 0.029(5) 0.032(4) -0.015(4) 0.000(4) -0.004(4)
S5 0.0310(11) 0.0303(11) 0.0373(11) -0.0126(9) 0.0081(9) -0.0029(9)
C11 0.028(4) 0.034(5) 0.033(4) -0.022(4) 0.007(3) -0.002(3)
C12 0.037(5) 0.032(5) 0.062(6) -0.029(4) 0.017(4) -0.006(4)
O1 0.074(4) 0.041(4) 0.035(3) 0.006(3) 0.032(3) -0.005(3)
O2 0.024(3) 0.041(3) 0.042(3) -0.013(3) 0.006(2) -0.001(2)
O3 0.031(3) 0.044(4) 0.049(3) -0.015(3) -0.005(3) -0.005(3)
O4 0.069(4) 0.042(4) 0.034(3) -0.004(3) 0.018(3) 0.003(3)
Si1 0.0259(11) 0.0178(11) 0.0299(11) -0.0041(9) 0.0034(9) -0.0004(9)
C13 0.028(4) 0.017(4) 0.034(4) -0.001(3) 0.004(3) 0.000(3)
C14 0.051(6) 0.043(5) 0.045(5) 0.010(4) 0.012(4) -0.012(4)
C15 0.037(5) 0.021(4) 0.053(5) -0.014(4) 0.009(4) -0.006(3)
C16 0.032(5) 0.025(4) 0.040(5) -0.001(3) 0.020(4) 0.000(3)
C17 0.028(5) 0.051(6) 0.057(5) 0.006(4) 0.000(4) 0.005(4)
C18 0.033(5) 0.055(6) 0.064(6) -0.021(5) 0.019(4) 0.006(4)
C19 0.044(5) 0.020(4) 0.037(4) -0.005(3) 0.006(4) -0.003(4)
C20 0.060(7) 0.037(5) 0.049(5) 0.002(4) 0.010(5) -0.007(5)
C21 0.051(6) 0.037(5) 0.041(5) 0.000(4) -0.008(4) 0.004(4)
Si2 0.0326(12) 0.0256(12) 0.0290(11) -0.0044(9) 0.0036(9) -0.0019(10)
C22A 0.084(10) 0.028(6) 0.037(7) -0.009(5) 0.020(6) -0.023(6)
C23A 0.113(14) 0.104(13) 0.049(8) 0.009(8) 0.028(9) -0.052(11)
C24A 0.062(9) 0.053(8) 0.062(8) -0.017(7) 0.016(7) -0.027(7)
C25A 0.037(7) 0.044(7) 0.041(7) -0.017(5) -0.006(5) 0.001(5)
C26A 0.064(10) 0.070(10) 0.045(8) -0.006(7) -0.015(7) 0.032(8)
C27A 0.083(11) 0.040(8) 0.089(11) -0.037(8) -0.001(8) 0.032(7)
C28A 0.065(9) 0.030(7) 0.037(6) -0.002(5) 0.006(6) -0.004(6)
C29A 0.092(13) 0.044(9) 0.072(9) 0.016(7) 0.045(9) 0.008(8)
C30A 0.050(11) 0.058(9) 0.046(10) 0.023(7) -0.016(8) -0.009(8)

loop_
_atom_type_symbol
_atom_type_description
_atom_type_scat_dispersion_real
_atom_type_scat_dispersion_imag
_atom_type_scat_source
C C 0.0033 0.0016 'International Tables Vol C Tables 4.2.6.8 and 6.1.1.4'
H H 0.0000 0.0000 'International Tables Vol C Tables 4.2.6.8 and 6.1.1.4'
O O 0.0106 0.0060 'International Tables Vol C Tables 4.2.6.8 and 6.1.1.4'
Si Si 0.0817 0.0704 'International Tables Vol C Tables 4.2.6.8 and 6.1.1.4'
S S 0.1246 0.1234 'International Tables Vol C Tables 4.2.6.8 and 6.1.1.4'

loop_
_geom_angle_atom_site_label_1
_geom_angle_atom_site_label_2
_geom_angle_atom_site_label_3
_geom_angle
C4 S1 C1 92.7(3)
C2 C1 S1 109.6(5)
C2 C1 Si1 129.7(5)
S1 C1 Si1 120.7(4)
C1 C2 C3 112.6(7)
C4 C3 C2 114.6(6)
C4 C3 S2 110.9(5)
C2 C3 S2 134.5(6)
C3 C4 C5 113.2(6)
C3 C4 S1 110.4(5)
C5 C4 S1 136.3(6)
C6 C5 C4 113.5(6)
C6 C5 S3 112.1(5)
C4 C5 S3 134.2(6)
C5 C6 C8 114.3(6)
C5 C6 S2 110.9(5)
C8 C6 S2 134.8(6)
O1 S2 O2 117.7(3)
O1 S2 C3 111.3(3)
O2 S2 C3 112.4(3)
O1 S2 C6 111.2(3)
O2 S2 C6 109.6(3)
C3 S2 C6 91.5(3)
C7 S3 C5 90.6(3)
C8 C7 C10 110.0(6)
C8 C7 S3 112.2(5)
C10 C7 S3 137.8(6)
C7 C8 C6 110.7(6)
C7 C8 S4 113.2(5)
C6 C8 S4 136.1(6)
C9 S4 C8 90.6(4)
C10 C9 C12 113.4(7)
C10 C9 S4 112.9(6)
C12 C9 S4 133.7(6)
C9 C10 C7 113.3(7)
C9 C10 S5 109.2(5)
C7 C10 S5 137.5(6)
O3 S5 O4 116.8(3)
O3 S5 C10 110.4(3)
O4 S5 C10 111.7(3)
O3 S5 C11 111.5(3)
O4 S5 C11 110.4(3)
C10 S5 C11 93.5(4)
C12 C11 S5 107.8(5)
C12 C11 Si2 125.5(6)
S5 C11 Si2 126.7(4)
C11 C12 C9 116.1(7)
C16 Si1 C13 116.1(3)
C16 Si1 C19 108.9(3)
C13 Si1 C19 108.6(3)
C16 Si1 C1 108.7(3)
C13 Si1 C1 105.6(3)
C19 Si1 C1 108.8(3)
C15 C13 C14 110.1(6)
C15 C13 Si1 113.7(5)
C14 C13 Si1 116.2(5)
C17 C16 C18 111.1(6)
C17 C16 Si1 115.1(5)
C18 C16 Si1 109.3(5)
C20 C19 C21 109.5(6)
C20 C19 Si1 114.0(5)
C21 C19 Si1 113.0(5)
C22B Si2 C28B 117.6(11)
C22B Si2 C28A 55.9(8)
C28B Si2 C28A 64.0(9)
C22B Si2 C11 106.3(8)
C28B Si2 C11 104.1(9)
C28A Si2 C11 105.5(4)
C22B Si2 C22A 57.9(8)
C28B Si2 C22A 142.7(9)
C28A Si2 C22A 109.7(5)
C11 Si2 C22A 112.8(4)
C22B Si2 C25B 116.3(12)
C28B Si2 C25B 115.4(12)
C28A Si2 C25B 161.7(9)
C11 Si2 C25B 92.5(9)
C22A Si2 C25B 58.6(9)
C22B Si2 C25A 146.6(8)
C28B Si2 C25A 48.0(9)
C28A Si2 C25A 109.4(5)
C11 Si2 C25A 106.7(4)
C22A Si2 C25A 112.4(5)
C25B Si2 C25A 67.3(10)
C23A C22A C24A 109.4(10)
C23A C22A Si2 115.1(9)
C24A C22A Si2 111.6(7)
C26A C25A C27A 112.0(10)
C26A C25A Si2 114.4(8)
C27A C25A Si2 110.1(7)
C29A C28A C30A 117.4(10)
C29A C28A Si2 112.9(9)
C30A C28A Si2 105.2(7)
C26B C25B C27B 112(2)
C26B C25B Si2 111(2)
C27B C25B Si2 110.1(19)
C23B C22B Si2 112.6(17)
C23B C22B C24B 99(2)
Si2 C22B C24B 103.4(17)
C29B C28B C30B 105(2)
C29B C28B Si2 118(2)
C30B C28B Si2 107.9(18)

loop_
_geom_bond_atom_site_label_1
_geom_bond_atom_site_label_2
_geom_bond_distance
S1 C4 1.704(7)
S1 C1 1.742(7)
C1 C2 1.380(9)
C1 Si1 1.891(7)
C2 C3 1.395(9)
C3 C4 1.363(9)
C3 S2 1.775(7)
C4 C5 1.470(9)
C5 C6 1.354(8)
C5 S3 1.728(7)
C6 C8 1.404(9)
C6 S2 1.782(7)
S2 O1 1.437(5)
S2 O2 1.450(5)
S3 C7 1.728(7)
C7 C8 1.399(9)
C7 C10 1.437(9)
C8 S4 1.729(7)
S4 C9 1.725(8)
C9 C10 1.365(10)
C9 C12 1.457(10)
C10 S5 1.765(8)
S5 O3 1.439(5)
S5 O4 1.440(5)
S5 C11 1.792(7)
C11 C12 1.341(10)
C11 Si2 1.887(7)
Si1 C16 1.864(7)
Si1 C13 1.869(7)
Si1 C19 1.886(7)
C13 C15 1.531(8)
C13 C14 1.550(9)
C16 C17 1.544(9)
C16 C18 1.567(9)
C19 C20 1.528(10)
C19 C21 1.547(10)
Si2 C22B 1.80(2)
Si2 C28B 1.81(3)
Si2 C28A 1.868(10)
Si2 C22A 1.889(11)
Si2 C25B 1.89(3)
Si2 C25A 1.941(11)
C22A C23A 1.552(15)
C22A C24A 1.556(13)
C25A C26A 1.537(14)
C25A C27A 1.573(14)
C28A C29A 1.537(16)
C28A C30A 1.715(18)
C25B C26B 1.46(4)
C25B C27B 1.51(4)
C22B C23B 1.59(4)
C22B C24B 1.82(4)
C28B C29B 1.58(4)
C28B C30B 1.62(4)
